data_7209000
loop_
_publ_author_name
'Zhang, Tian-Zhan'
'Zhang, Zhi-Ming'
'Lu, Ying'
'Fu, Hai'
'Wang, En-Bo'

_publ_section_title
;
 Expansion of sodalite-type metal--organic frameworks with heterometallic
 metal--oxo cluster and its cation exchange property
;
_journal_issue 3
_journal_name_full CrystEngComm
_journal_page_first 459
_journal_paper_doi 10.1039/c2ce26400e
_journal_volume 15
_journal_year 2013
_chemical_formula_sum 'C16.5 H17.5 N1.5 Na O9.5 V'
_chemical_formula_weight 462.75
_chemical_name_systematic
;
?
;
_space_group_IT_number 148
_symmetry_cell_setting hexagonal
_symmetry_space_group_name_Hall '-R 3'
_symmetry_space_group_name_H-M 'R -3 :H'
_atom_sites_solution_hydrogens geom
_atom_sites_solution_primary direct
_atom_sites_solution_secondary difmap
_audit_creation_method SHELXL-97
_cell_angle_alpha 90.00
_cell_angle_beta 90.00
_cell_angle_gamma 120.00
_cell_formula_units_Z 18
_cell_length_a 20.463(4)
_cell_length_b 20.463(4)
_cell_length_c 27.880(7)
_cell_measurement_reflns_used 20457
_cell_measurement_temperature 296(2)
_cell_measurement_theta_max 27.70
_cell_measurement_theta_min 1.36
_cell_volume 10110(4)
_computing_cell_refinement auto
_computing_data_collection auto
_computing_data_reduction auto
_computing_structure_refinement 'SHELXL-97 (Sheldrick, 1997)'
_computing_structure_solution 'SHELXS-97 (Sheldrick, 1990)'
_diffrn_ambient_temperature 296(2)
_diffrn_detector_area_resol_mean 0.01
_diffrn_measured_fraction_theta_full 0.987
_diffrn_measured_fraction_theta_max 0.987
_diffrn_measurement_device_type 'Rigaku R-AXIS RAPID IP'
_diffrn_measurement_method Oscillation
_diffrn_radiation_monochromator graphite
_diffrn_radiation_source 'fine-focus sealed tube'
_diffrn_radiation_type MoK\a
_diffrn_radiation_wavelength 0.71073
_diffrn_reflns_av_R_equivalents 0.0653
_diffrn_reflns_av_sigmaI/netI 0.0672
_diffrn_reflns_limit_h_max 26
_diffrn_reflns_limit_h_min -22
_diffrn_reflns_limit_k_max 17
_diffrn_reflns_limit_k_min -26
_diffrn_reflns_limit_l_max 36
_diffrn_reflns_limit_l_min -31
_diffrn_reflns_number 20457
_diffrn_reflns_theta_full 27.70
_diffrn_reflns_theta_max 27.70
_diffrn_reflns_theta_min 1.36
_diffrn_standards_decay_% none
_diffrn_standards_interval_count 0
_diffrn_standards_interval_time 0
_diffrn_standards_number 0
_exptl_absorpt_coefficient_mu 0.508
_exptl_absorpt_correction_T_max 0.894
_exptl_absorpt_correction_T_min 0.881
_exptl_absorpt_correction_type multi-scan
_exptl_absorpt_process_details 'ABSCOR by T.Higashi 8 March, 1995'
_exptl_crystal_colour blue
_exptl_crystal_density_diffrn 1.368
_exptl_crystal_density_method 'not measured'
_exptl_crystal_description block
_exptl_crystal_F_000 4266
_exptl_crystal_size_max 0.25
_exptl_crystal_size_mid 0.22
_exptl_crystal_size_min 0.22
_platon_squeeze_details ' ?'
_refine_diff_density_max 0.328
_refine_diff_density_min -0.338
_refine_diff_density_rms 0.061
_refine_ls_extinction_method none
_refine_ls_goodness_of_fit_ref 0.903
_refine_ls_hydrogen_treatment none
_refine_ls_matrix_type full
_refine_ls_number_parameters 208
_refine_ls_number_reflns 5212
_refine_ls_number_restraints 0
_refine_ls_restrained_S_all 0.903
_refine_ls_R_factor_all 0.0610
_refine_ls_R_factor_gt 0.0385
_refine_ls_shift/su_max 0.000
_refine_ls_shift/su_mean 0.000
_refine_ls_structure_factor_coef Fsqd
_refine_ls_weighting_details 'calc w=1/[\s^2^(Fo^2^)+(0.0487P)^2^+0.0000P] where P=(Fo^2^+2Fc^2^)/3'
_refine_ls_weighting_scheme calc
_refine_ls_wR_factor_gt 0.0904
_refine_ls_wR_factor_ref 0.0956
_reflns_number_gt 3559
_reflns_number_total 5212
_reflns_threshold_expression >2sigma(I)
_cod_data_source_file c2ce26400e.txt
_cod_data_source_block 1
_cod_original_cell_volume 10111(3)
_cod_original_sg_symbol_H-M R-3
_cod_original_formula_sum 'C16.50 H17.50 N1.50 Na O9.50 V'
_cod_database_code 7209000

loop_
_symmetry_equiv_pos_as_xyz
'x, y, z'
'-y, x-y, z'
'-x+y, -x, z'
'x+2/3, y+1/3, z+1/3'
'-y+2/3, x-y+1/3, z+1/3'
'-x+y+2/3, -x+1/3, z+1/3'
'x+1/3, y+2/3, z+2/3'
'-y+1/3, x-y+2/3, z+2/3'
'-x+y+1/3, -x+2/3, z+2/3'
'-x, -y, -z'
'y, -x+y, -z'
'x-y, x, -z'
'-x+2/3, -y+1/3, -z+1/3'
'y+2/3, -x+y+1/3, -z+1/3'
'x-y+2/3, x+1/3, -z+1/3'
'-x+1/3, -y+2/3, -z+2/3'
'y+1/3, -x+y+2/3, -z+2/3'
'x-y+1/3, x+2/3, -z+2/3'

loop_
_atom_site_label
_atom_site_type_symbol
_atom_site_fract_x
_atom_site_fract_y
_atom_site_fract_z
_atom_site_U_iso_or_equiv
_atom_site_adp_type
_atom_site_occupancy
_atom_site_symmetry_multiplicity
_atom_site_calc_flag
_atom_site_refinement_flags
V1 V 0.411901(18) 0.098582(18) 0.120184(12) 0.01830(10) Uani 1 1 d .
Na1 Na 0.39915(5) 0.28033(5) 0.13472(3) 0.0308(2) Uani 1 1 d .
C1 C 0.24457(12) -0.12733(12) 0.03103(7) 0.0293(5) Uani 1 1 d .
H1A H 0.2879 -0.1014 0.0125 0.035 Uiso 1 1 calc R
C2 C 0.30926(11) -0.03094(11) 0.09438(7) 0.0235(4) Uani 1 1 d .
C3 C 0.11975(12) -0.23163(12) 0.04161(7) 0.0289(5) Uani 1 1 d .
H3A H 0.0782 -0.2750 0.0298 0.035 Uiso 1 1 calc R
C4 C 0.18264(11) -0.19122(11) 0.01253(7) 0.0274(5) Uani 1 1 d .
C5 C 0.24282(11) -0.10159(11) 0.07675(7) 0.0266(5) Uani 1 1 d .
C6 C 0.58324(11) 0.17007(11) 0.11739(7) 0.0229(4) Uani 1 1 d .
C7 C 0.58875(11) 0.29575(11) 0.12075(8) 0.0245(5) Uani 1 1 d .
H7A H 0.5363 0.2703 0.1204 0.029 Uiso 1 1 calc R
C8 C 0.62643(11) 0.25484(10) 0.12099(8) 0.0234(5) Uani 1 1 d .
C9 C 0.05044(12) -0.25286(12) 0.11917(7) 0.0273(5) Uani 1 1 d .
C10 C 0.17916(11) -0.14134(11) 0.10508(7) 0.0279(5) Uani 1 1 d .
H10A H 0.1772 -0.1235 0.1354 0.033 Uiso 1 1 calc R
C11 C 0.11823(11) -0.20784(11) 0.08820(7) 0.0261(5) Uani 1 1 d .
C12 C 0.18459(12) -0.21324(12) -0.03856(7) 0.0270(5) Uani 1 1 d .
O1 O 0.61340(8) 0.13323(8) 0.12818(6) 0.0351(4) Uani 1 1 d .
O2 O 0.30009(7) 0.01197(8) 0.12355(5) 0.0260(3) Uani 1 1 d .
O3 O 0.51607(7) 0.14182(7) 0.09999(5) 0.0259(3) Uani 1 1 d .
O4 O 0.37403(8) -0.01170(8) 0.07976(5) 0.0274(3) Uani 1 1 d .
O5 O 0.40076(8) 0.15778(8) 0.15147(5) 0.0290(3) Uani 1 1 d .
O6 O 0.05621(7) -0.22687(8) 0.16159(5) 0.0281(3) Uani 1 1 d .
O7 O -0.00501(9) -0.30924(9) 0.10290(6) 0.0487(5) Uani 1 1 d .
O8 O 0.12235(8) -0.26754(8) -0.05443(5) 0.0300(3) Uani 1 1 d .
O9 O 0.24333(9) -0.17899(9) -0.06147(5) 0.0400(4) Uani 1 1 d .

loop_
_atom_site_aniso_label
_atom_site_aniso_U_11
_atom_site_aniso_U_22
_atom_site_aniso_U_33
_atom_site_aniso_U_23
_atom_site_aniso_U_13
_atom_site_aniso_U_12
V1 0.01817(18) 0.01908(18) 0.01671(17) -0.00050(13) -0.00196(13) 0.00861(15)
Na1 0.0269(5) 0.0369(5) 0.0315(5) -0.0057(4) -0.0019(4) 0.0181(4)
C1 0.0214(11) 0.0296(12) 0.0230(11) -0.0018(9) 0.0072(8) 0.0024(9)
C2 0.0248(11) 0.0228(11) 0.0150(10) -0.0006(8) -0.0027(8) 0.0060(9)
C3 0.0252(11) 0.0247(11) 0.0234(11) -0.0067(9) 0.0013(9) 0.0025(9)
C4 0.0242(11) 0.0255(11) 0.0206(11) -0.0055(8) 0.0048(8) 0.0035(9)
C5 0.0208(11) 0.0232(11) 0.0239(11) -0.0039(8) 0.0016(8) 0.0020(9)
C6 0.0195(11) 0.0191(10) 0.0285(12) 0.0032(8) 0.0058(8) 0.0082(9)
C7 0.0149(10) 0.0200(11) 0.0370(13) -0.0004(9) 0.0015(8) 0.0076(9)
C8 0.0190(10) 0.0159(10) 0.0349(12) 0.0005(8) 0.0010(9) 0.0086(8)
C9 0.0259(11) 0.0270(12) 0.0212(11) -0.0010(9) 0.0043(9) 0.0073(10)
C10 0.0264(11) 0.0278(12) 0.0194(11) -0.0072(8) 0.0029(8) 0.0061(9)
C11 0.0234(11) 0.0241(11) 0.0202(11) -0.0020(8) 0.0038(8) 0.0039(9)
C12 0.0292(12) 0.0280(12) 0.0183(11) -0.0022(9) 0.0025(9) 0.0102(10)
O1 0.0256(8) 0.0213(8) 0.0627(11) 0.0079(7) 0.0037(7) 0.0149(7)
O2 0.0195(7) 0.0262(8) 0.0244(8) -0.0065(6) -0.0001(6) 0.0055(6)
O3 0.0191(7) 0.0236(8) 0.0297(8) 0.0015(6) 0.0026(6) 0.0068(6)
O4 0.0210(8) 0.0257(8) 0.0279(8) -0.0022(6) 0.0023(6) 0.0060(6)
O5 0.0330(9) 0.0299(8) 0.0272(8) -0.0041(6) -0.0020(6) 0.0182(7)
O6 0.0252(8) 0.0285(8) 0.0216(8) -0.0015(6) 0.0076(6) 0.0066(7)
O7 0.0314(9) 0.0445(10) 0.0327(10) -0.0106(8) 0.0111(7) -0.0092(8)
O8 0.0262(8) 0.0322(9) 0.0212(8) -0.0085(6) 0.0007(6) 0.0069(7)
O9 0.0335(9) 0.0444(10) 0.0220(8) -0.0047(7) 0.0092(7) 0.0044(8)

loop_
_atom_type_symbol
_atom_type_description
_atom_type_scat_dispersion_real
_atom_type_scat_dispersion_imag
_atom_type_scat_source
C C 0.0033 0.0016 'International Tables Vol C Tables 4.2.6.8 and 6.1.1.4'
H H 0.0000 0.0000 'International Tables Vol C Tables 4.2.6.8 and 6.1.1.4'
N N 0.0061 0.0033 'International Tables Vol C Tables 4.2.6.8 and 6.1.1.4'
O O 0.0106 0.0060 'International Tables Vol C Tables 4.2.6.8 and 6.1.1.4'
V V 0.3005 0.5294 'International Tables Vol C Tables 4.2.6.8 and 6.1.1.4'
Na Na 0.0362 0.0249 'International Tables Vol C Tables 4.2.6.8 and 6.1.1.4'

loop_
_geom_angle_atom_site_label_1
_geom_angle_atom_site_label_2
_geom_angle_atom_site_label_3
_geom_angle
_geom_angle_site_symmetry_1
_geom_angle_site_symmetry_3
O5 V1 O3 110.70(7) . .
O5 V1 O6 99.67(7) . 14
O3 V1 O6 85.02(6) . 14
O5 V1 O8 100.41(7) . 12
O3 V1 O8 87.29(6) . 12
O6 V1 O8 159.92(6) 14 12
O5 V1 O2 96.21(6) . .
O3 V1 O2 153.09(6) . .
O6 V1 O2 90.61(6) 14 .
O8 V1 O2 87.89(6) 12 .
O5 V1 O4 155.71(6) . .
O3 V1 O4 93.44(5) . .
O6 V1 O4 84.55(6) 14 .
O8 V1 O4 77.41(6) 12 .
O2 V1 O4 59.68(5) . .
O5 V1 C2 126.25(7) . .
O3 V1 C2 122.93(6) . .
O6 V1 C2 88.79(6) 14 .
O8 V1 C2 79.89(6) 12 .
O2 V1 C2 30.26(6) . .
O4 V1 C2 29.50(6) . .
O5 V1 Na1 54.90(5) . 13
O3 V1 Na1 156.33(5) . 13
O6 V1 Na1 79.91(4) 14 13
O8 V1 Na1 112.57(5) 12 13
O2 V1 Na1 45.95(4) . 13
O4 V1 Na1 103.10(4) . 13
C2 V1 Na1 75.14(5) . 13
O7 Na1 O9 92.63(7) 2 12
O7 Na1 O1 110.85(7) 2 3_665
O9 Na1 O1 86.65(6) 12 3_665
O7 Na1 O2 82.77(6) 2 13
O9 Na1 O2 175.39(6) 12 13
O1 Na1 O2 95.10(6) 3_665 13
O7 Na1 O5 132.75(7) 2 .
O9 Na1 O5 74.66(5) 12 .
O1 Na1 O5 113.48(6) 3_665 .
O2 Na1 O5 108.40(6) 13 .
O7 Na1 O5 76.65(6) 2 13
O9 Na1 O5 116.31(6) 12 13
O1 Na1 O5 156.04(6) 3_665 13
O2 Na1 O5 62.56(5) 13 13
O5 Na1 O5 69.60(5) . 13
O7 Na1 V1 68.30(5) 2 13
O9 Na1 V1 140.33(5) 12 13
O1 Na1 V1 132.13(5) 3_665 13
O2 Na1 V1 37.30(3) 13 13
O5 Na1 V1 92.79(4) . 13
O5 Na1 V1 27.71(3) 13 13
C5 C1 C4 120.99(19) . .
O4 C2 O2 119.27(18) . .
O4 C2 C5 120.61(18) . .
O2 C2 C5 120.08(18) . .
O4 C2 V1 64.36(10) . .
O2 C2 V1 55.15(9) . .
C5 C2 V1 171.65(15) . .
C4 C3 C11 120.78(19) . .
C1 C4 C3 118.78(19) . .
C1 C4 C12 119.15(18) . .
C3 C4 C12 122.05(18) . .
C1 C5 C10 119.73(18) . .
C1 C5 C2 119.22(18) . .
C10 C5 C2 121.04(18) . .
O1 C6 O3 124.58(18) . .
O1 C6 C8 120.38(18) . .
O3 C6 C8 114.93(17) . .
C8 C7 C8 120.72(19) 3_665 .
C7 C8 C7 119.28(19) 2_655 .
C7 C8 C6 119.90(17) 2_655 .
C7 C8 C6 120.63(18) . .
O7 C9 O6 125.53(19) . .
O7 C9 C11 120.05(18) . .
O6 C9 C11 114.41(18) . .
C5 C10 C11 120.08(19) . .
C10 C11 C3 119.48(18) . .
C10 C11 C9 120.60(18) . .
C3 C11 C9 119.90(18) . .
O9 C12 O8 125.6(2) . .
O9 C12 C4 119.27(19) . .
O8 C12 C4 115.13(17) . .
C6 O1 Na1 151.66(14) . 2_655
C2 O2 V1 94.59(11) . .
C2 O2 Na1 158.62(13) . 13
V1 O2 Na1 96.75(5) . 13
C6 O3 V1 141.02(13) . .
C2 O4 V1 86.14(12) . .
V1 O5 Na1 135.82(8) . .
V1 O5 Na1 97.38(6) . 13
Na1 O5 Na1 110.40(5) . 13
C9 O6 V1 130.94(13) . 15_445
C9 O7 Na1 134.15(14) . 3
C12 O8 V1 128.73(13) . 11
C12 O9 Na1 137.11(16) . 11

loop_
_geom_bond_atom_site_label_1
_geom_bond_atom_site_label_2
_geom_bond_distance
_geom_bond_site_symmetry_2
V1 O5 1.5988(14) .
V1 O3 1.9385(14) .
V1 O6 1.9836(14) 14
V1 O8 2.0048(14) 12
V1 O2 2.0808(14) .
V1 O4 2.2836(14) .
V1 C2 2.527(2) .
V1 Na1 3.4097(10) 13
Na1 O7 2.3044(17) 2
Na1 O9 2.3082(18) 12
Na1 O1 2.3433(17) 3_665
Na1 O2 2.4678(16) 13
Na1 O5 2.5674(17) .
Na1 O5 2.8131(17) 13
Na1 V1 3.4097(10) 13
C1 C5 1.386(3) .
C1 C4 1.387(3) .
C2 O4 1.247(2) .
C2 O2 1.278(2) .
C2 C5 1.488(3) .
C3 C4 1.391(3) .
C3 C11 1.393(3) .
C4 C12 1.500(3) .
C5 C10 1.387(3) .
C6 O1 1.227(2) .
C6 O3 1.290(2) .
C6 C8 1.506(3) .
C7 C8 1.379(3) 3_665
C7 C8 1.393(3) .
C8 C7 1.379(3) 2_655
C9 O7 1.231(2) .
C9 O6 1.278(2) .
C9 C11 1.497(3) .
C10 C11 1.390(3) .
C12 O9 1.225(2) .
C12 O8 1.280(2) .
O1 Na1 2.3433(17) 2_655
O2 Na1 2.4678(16) 13
O5 Na1 2.8131(17) 13
O6 V1 1.9837(14) 15_445
O7 Na1 2.3044(17) 3
O8 V1 2.0048(14) 11
O9 Na1 2.3082(18) 11

loop_
_platon_squeeze_void_nr
_platon_squeeze_void_average_x
_platon_squeeze_void_average_y
_platon_squeeze_void_average_z
_platon_squeeze_void_volume
_platon_squeeze_void_count_electrons
1 0.000 0.000 0.000 636.4 14.4
2 -0.010 0.485 -0.012 3234.6 73.1
3 0.333 0.667 0.667 637.2 14.5
4 0.667 0.333 0.333 637.1 14.5
